data_2237141
loop_
_publ_author_name
'Song, Erqun'
'Song, Yang'

_publ_section_title
;
 Dichlorophosphinic bis(2-chloroethyl)amide
;
_journal_coeditor_code FY2076
_journal_issue 1
_journal_name_full 'Acta Crystallographica Section E'
_journal_page_first o33
_journal_paper_doi 10.1107/S1600536812049586
_journal_volume 69
_journal_year 2013
_chemical_formula_iupac 'C4 H8 Cl4 N O P'
_chemical_formula_moiety 'C4 H8 Cl4 N O P'
_chemical_formula_sum 'C4 H8 Cl4 N O P'
_chemical_formula_weight 258.88
_chemical_name_systematic
;
Dichlorophosphinic bis(2-chloroethyl)amide
;
_space_group_IT_number 14
_symmetry_cell_setting monoclinic
_symmetry_space_group_name_Hall '-P 2ybc'
_symmetry_space_group_name_H-M 'P 1 21/c 1'
_atom_sites_solution_hydrogens geom
_atom_sites_solution_primary direct
_atom_sites_solution_secondary difmap
_audit_creation_method SHELXL-97
_cell_angle_alpha 90.00
_cell_angle_beta 101.221(2)
_cell_angle_gamma 90.00
_cell_formula_units_Z 4
_cell_length_a 9.0723(15)
_cell_length_b 8.4810(14)
_cell_length_c 13.135(2)
_cell_measurement_reflns_used 4728
_cell_measurement_temperature 298(2)
_cell_measurement_theta_max 31.09
_cell_measurement_theta_min 2.29
_cell_volume 991.3(3)
_computing_cell_refinement 'SAINT (Bruker, 2009)'
_computing_data_collection 'APEX2 (Bruker, 2009)'
_computing_data_reduction 'SAINT (Bruker, 2009)'
_computing_molecular_graphics 'SHELXTL (Sheldrick, 2008)'
_computing_publication_material 'SHELXTL (Sheldrick, 2008) and local procedures'
_computing_structure_refinement 'SHELXL97 (Sheldrick, 2008)'
_computing_structure_solution 'SHELXS97 (Sheldrick, 2008)'
_diffrn_ambient_temperature 298(2)
_diffrn_measured_fraction_theta_full 0.988
_diffrn_measured_fraction_theta_max 0.988
_diffrn_measurement_device_type 'Bruker APEXII CCD'
_diffrn_measurement_method '\f and \w scans'
_diffrn_radiation_monochromator graphite
_diffrn_radiation_source 'fine-focus sealed tube'
_diffrn_radiation_type MoK\a
_diffrn_radiation_wavelength 0.71073
_diffrn_reflns_av_R_equivalents 0.0197
_diffrn_reflns_av_sigmaI/netI 0.0219
_diffrn_reflns_limit_h_max 13
_diffrn_reflns_limit_h_min -13
_diffrn_reflns_limit_k_max 12
_diffrn_reflns_limit_k_min -12
_diffrn_reflns_limit_l_max 13
_diffrn_reflns_limit_l_min -19
_diffrn_reflns_number 9480
_diffrn_reflns_theta_full 32.16
_diffrn_reflns_theta_max 32.16
_diffrn_reflns_theta_min 2.29
_exptl_absorpt_coefficient_mu 1.301
_exptl_absorpt_correction_T_max 0.8809
_exptl_absorpt_correction_T_min 0.8188
_exptl_absorpt_correction_type multi-scan
_exptl_absorpt_process_details '(SADABS; Bruker, 2009)'
_exptl_crystal_colour colourless
_exptl_crystal_density_diffrn 1.735
_exptl_crystal_density_method 'not measured'
_exptl_crystal_description block
_exptl_crystal_F_000 520
_exptl_crystal_size_max 0.16
_exptl_crystal_size_mid 0.12
_exptl_crystal_size_min 0.10
_refine_diff_density_max 0.567
_refine_diff_density_min -0.462
_refine_ls_extinction_coef 0.0064(13)
_refine_ls_extinction_expression Fc^*^=kFc[1+0.001xFc^2^\l^3^/sin(2\q)]^-1/4^
_refine_ls_extinction_method 'SHELXL97 (Sheldrick, 2008)'
_refine_ls_goodness_of_fit_ref 1.045
_refine_ls_hydrogen_treatment constr
_refine_ls_matrix_type full
_refine_ls_number_parameters 101
_refine_ls_number_reflns 3255
_refine_ls_number_restraints 0
_refine_ls_restrained_S_all 1.045
_refine_ls_R_factor_all 0.0360
_refine_ls_R_factor_gt 0.0285
_refine_ls_shift/su_max 0.002
_refine_ls_shift/su_mean 0.000
_refine_ls_structure_factor_coef Fsqd
_refine_ls_weighting_details 'calc w=1/[\s^2^(Fo^2^)+(0.0482P)^2^+0.1876P] where P=(Fo^2^+2Fc^2^)/3'
_refine_ls_weighting_scheme calc
_refine_ls_wR_factor_gt 0.0841
_refine_ls_wR_factor_ref 0.0899
_reflns_number_gt 2725
_reflns_number_total 3255
_reflns_threshold_expression I>2sigma(I)
_cod_data_source_file fy2076.cif
_cod_data_source_block I
_cod_original_cell_volume 991.4(3)
_cod_original_sg_symbol_H-M 'P 21/c'
_cod_database_code 2237141
_cod_database_fobs_code 2237141

loop_
_symmetry_equiv_pos_as_xyz
'x, y, z'
'-x, y+1/2, -z+1/2'
'-x, -y, -z'
'x, -y-1/2, z-1/2'

loop_
_atom_site_type_symbol
_atom_site_label
_atom_site_fract_x
_atom_site_fract_y
_atom_site_fract_z
_atom_site_U_iso_or_equiv
_atom_site_adp_type
_atom_site_calc_flag
_atom_site_refinement_flags
_atom_site_occupancy
_atom_site_symmetry_multiplicity
C C1 0.38633(16) 0.82538(16) 0.87493(12) 0.0381(3) Uani d . 1 1
H H1A 0.4301 0.7845 0.8186 0.046 Uiso calc R 1 1
H H1B 0.4682 0.8544 0.9310 0.046 Uiso calc R 1 1
C C2 0.2970(2) 0.97152(18) 0.83776(13) 0.0467(3) Uani d . 1 1
H H2A 0.2125 0.9432 0.7834 0.056 Uiso calc R 1 1
H H2B 0.3599 1.0447 0.8087 0.056 Uiso calc R 1 1
C C3 0.19521(15) 0.60676(16) 0.83359(10) 0.0353(3) Uani d . 1 1
H H3A 0.1429 0.6769 0.7802 0.042 Uiso calc R 1 1
H H3B 0.1208 0.5556 0.8662 0.042 Uiso calc R 1 1
C C4 0.27918(18) 0.48303(19) 0.78420(13) 0.0448(3) Uani d . 1 1
H H4A 0.3374 0.4169 0.8376 0.054 Uiso calc R 1 1
H H4B 0.3479 0.5337 0.7463 0.054 Uiso calc R 1 1
Cl Cl1 0.31341(5) 0.44237(4) 1.05878(3) 0.05244(12) Uani d . 1 1
Cl Cl3 0.22968(5) 1.06456(5) 0.94101(4) 0.05789(13) Uani d . 1 1
Cl Cl2 0.08981(4) 0.71564(5) 1.05773(3) 0.05103(12) Uani d . 1 1
Cl Cl4 0.14781(6) 0.36563(5) 0.69800(4) 0.06145(14) Uani d . 1 1
N N1 0.29789(12) 0.69934(13) 0.91169(9) 0.0328(2) Uani d . 1 1
O O1 0.41231(13) 0.76345(14) 1.10623(8) 0.0474(3) Uani d . 1 1
P P1 0.29887(4) 0.67627(4) 1.03420(3) 0.03356(10) Uani d . 1 1

loop_
_atom_site_aniso_label
_atom_site_aniso_U_11
_atom_site_aniso_U_22
_atom_site_aniso_U_33
_atom_site_aniso_U_12
_atom_site_aniso_U_13
_atom_site_aniso_U_23
C1 0.0403(6) 0.0353(6) 0.0409(7) -0.0035(5) 0.0131(5) -0.0024(5)
C2 0.0600(9) 0.0347(6) 0.0451(8) -0.0025(6) 0.0094(7) 0.0020(6)
C3 0.0376(6) 0.0343(6) 0.0330(6) 0.0004(5) 0.0042(5) -0.0035(5)
C4 0.0481(8) 0.0409(7) 0.0444(8) -0.0001(6) 0.0067(6) -0.0131(6)
Cl1 0.0676(3) 0.03754(19) 0.0523(2) 0.00726(15) 0.01214(19) 0.01047(15)
Cl3 0.0608(3) 0.0414(2) 0.0733(3) 0.00801(16) 0.0174(2) -0.01022(18)
Cl2 0.04327(19) 0.0641(3) 0.0497(2) 0.00731(16) 0.01884(16) -0.00236(17)
Cl4 0.0777(3) 0.0514(2) 0.0521(3) -0.0121(2) 0.0049(2) -0.01980(19)
N1 0.0376(5) 0.0315(5) 0.0292(5) -0.0022(4) 0.0062(4) -0.0026(4)
O1 0.0479(6) 0.0540(6) 0.0369(5) -0.0032(5) -0.0006(4) -0.0072(5)
P1 0.03567(17) 0.03484(17) 0.02971(16) 0.00247(12) 0.00520(12) -0.00150(12)

loop_
_atom_type_symbol
_atom_type_description
_atom_type_scat_dispersion_real
_atom_type_scat_dispersion_imag
_atom_type_scat_source
C C 0.0033 0.0016 'International Tables Vol C Tables 4.2.6.8 and 6.1.1.4'
H H 0.0000 0.0000 'International Tables Vol C Tables 4.2.6.8 and 6.1.1.4'
N N 0.0061 0.0033 'International Tables Vol C Tables 4.2.6.8 and 6.1.1.4'
O O 0.0106 0.0060 'International Tables Vol C Tables 4.2.6.8 and 6.1.1.4'
Cl Cl 0.1484 0.1585 'International Tables Vol C Tables 4.2.6.8 and 6.1.1.4'
P P 0.1023 0.0942 'International Tables Vol C Tables 4.2.6.8 and 6.1.1.4'

loop_
_geom_angle_atom_site_label_1
_geom_angle_atom_site_label_2
_geom_angle_atom_site_label_3
_geom_angle
N1 C1 C2 114.16(12)
N1 C1 H1A 108.7
C2 C1 H1A 108.7
N1 C1 H1B 108.7
C2 C1 H1B 108.7
H1A C1 H1B 107.6
C1 C2 Cl3 111.13(11)
C1 C2 H2A 109.4
Cl3 C2 H2A 109.4
C1 C2 H2B 109.4
Cl3 C2 H2B 109.4
H2A C2 H2B 108.0
N1 C3 C4 111.43(11)
N1 C3 H3A 109.3
C4 C3 H3A 109.3
N1 C3 H3B 109.3
C4 C3 H3B 109.3
H3A C3 H3B 108.0
C3 C4 Cl4 109.25(11)
C3 C4 H4A 109.8
Cl4 C4 H4A 109.8
C3 C4 H4B 109.8
Cl4 C4 H4B 109.8
H4A C4 H4B 108.3
C3 N1 C1 118.04(11)
C3 N1 P1 120.57(9)
C1 N1 P1 121.02(9)
O1 P1 N1 116.78(7)
O1 P1 Cl2 112.63(5)
N1 P1 Cl2 108.07(5)
O1 P1 Cl1 112.37(5)
N1 P1 Cl1 105.45(4)
Cl2 P1 Cl1 100.01(2)

loop_
_geom_bond_atom_site_label_1
_geom_bond_atom_site_label_2
_geom_bond_distance
C1 N1 1.4732(18)
C1 C2 1.509(2)
C1 H1A 0.9700
C1 H1B 0.9700
C2 Cl3 1.7767(17)
C2 H2A 0.9700
C2 H2B 0.9700
C3 N1 1.4713(16)
C3 C4 1.515(2)
C3 H3A 0.9700
C3 H3B 0.9700
C4 Cl4 1.7800(16)
C4 H4A 0.9700
C4 H4B 0.9700
Cl1 P1 2.0100(6)
Cl2 P1 2.0081(6)
N1 P1 1.6195(12)
O1 P1 1.4567(11)

loop_
_geom_torsion_atom_site_label_1
_geom_torsion_atom_site_label_2
_geom_torsion_atom_site_label_3
_geom_torsion_atom_site_label_4
_geom_torsion
N1 C1 C2 Cl3 64.57(15)
N1 C3 C4 Cl4 175.62(10)
C4 C3 N1 C1 78.71(15)
C4 C3 N1 P1 -108.18(13)
C2 C1 N1 C3 75.10(16)
C2 C1 N1 P1 -97.97(14)
C3 N1 P1 O1 175.23(10)
C1 N1 P1 O1 -11.87(13)
C3 N1 P1 Cl2 -56.60(10)
C1 N1 P1 Cl2 116.30(10)
C3 N1 P1 Cl1 49.65(10)
C1 N1 P1 Cl1 -137.45(10)

loop_
_cod_related_entry_id
_cod_related_entry_database
_cod_related_entry_code
1 ChemSpider 86904
